data_7707723
loop_
_publ_author_name
'M\;aczka, Miros\/law'
'G\;agor, Anna'
'Zar\;eba, Jan K'
'Trzebiatowska, Monika'
'Stefa\'nska, Dagmara'
'Kucharska, Edyta'
'Hanuza, Jerzy'
'Pa\/lka, Norbert'
'Czerwi\'nska, El\.zbieta'
'Sieradzki, Adam'

_publ_section_title
;
 Benzyltrimethylammonium cadmium dicyanamide with polar order in multiple
 phases and prospects for linear and nonlinear optical temperature
 sensing.
;
_journal_issue 30
_journal_name_full 'Dalton transactions (Cambridge, England : 2003)'
_journal_page_first 10580
_journal_page_last 10592
_journal_paper_doi 10.1039/d1dt01675j
_journal_volume 50
_journal_year 2021
_chemical_formula_sum 'C16 H16 Cd N10'
_chemical_formula_weight 460.79
_space_group_crystal_system monoclinic
_space_group_IT_number 4
_space_group_name_Hall 'P 2yb'
_space_group_name_H-M_alt 'P 1 21 1'
_atom_sites_solution_hydrogens geom
_audit_creation_method SHELXL-2018/3
_audit_update_record
;
2021-01-26 deposited with the CCDC.	2021-06-25 downloaded from the CCDC.
;
_cell_angle_alpha 90
_cell_angle_beta 110.376(4)
_cell_angle_gamma 90
_cell_formula_units_Z 2
_cell_length_a 8.1130(6)
_cell_length_b 14.0621(6)
_cell_length_c 8.9405(3)
_cell_measurement_reflns_used 10428
_cell_measurement_temperature 119.7(4)
_cell_measurement_theta_max 29.1900
_cell_measurement_theta_min 2.8590
_cell_volume 956.16(9)
_computing_cell_refinement 'CrysAlisPro 1.171.38.46 (Rigaku OD, 2015)'
_computing_data_collection 'CrysAlisPro 1.171.38.46 (Rigaku OD, 2015)'
_computing_data_reduction 'CrysAlisPro 1.171.38.46 (Rigaku OD, 2015)'
_computing_structure_refinement 'SHELXL-2018/3 (Sheldrick, 2018)'
_diffrn_ambient_temperature 119.7(4)
_diffrn_detector_area_resol_mean 10.6249
_diffrn_measured_fraction_theta_full 0.992
_diffrn_measured_fraction_theta_max 0.572
_diffrn_measurement_device 'four-circle diffractometer'
_diffrn_measurement_device_type 'Xcalibur, Atlas'
_diffrn_radiation_type MoK\a
_diffrn_radiation_wavelength 0.71073
_diffrn_reflns_av_R_equivalents 0.0347
_diffrn_reflns_av_unetI/netI 0.0233
_diffrn_reflns_Laue_measured_fraction_full 0.992
_diffrn_reflns_Laue_measured_fraction_max 0.572
_diffrn_reflns_limit_h_max 13
_diffrn_reflns_limit_h_min -12
_diffrn_reflns_limit_k_max 19
_diffrn_reflns_limit_k_min -19
_diffrn_reflns_limit_l_max 11
_diffrn_reflns_limit_l_min -11
_diffrn_reflns_number 8299
_diffrn_reflns_point_group_measured_fraction_full 0.984
_diffrn_reflns_point_group_measured_fraction_max 0.544
_diffrn_reflns_theta_full 25.000
_diffrn_reflns_theta_max 35.793
_diffrn_reflns_theta_min 2.430
_diffrn_source 'fine-focus sealed X-ray tube'
_exptl_absorpt_coefficient_mu 1.165
_exptl_absorpt_correction_T_max 1.00000
_exptl_absorpt_correction_T_min 0.99264
_exptl_absorpt_correction_type multi-scan
_exptl_absorpt_process_details
;
CrysAlisPro 1.171.38.46 (Rigaku Oxford Diffraction, 2015)
Empirical absorption correction using spherical harmonics,
 implemented in SCALE3 ABSPACK scaling algorithm.
;
_exptl_crystal_density_diffrn 1.600
_exptl_crystal_description prism
_exptl_crystal_F_000 460
_exptl_crystal_size_max 0.19
_exptl_crystal_size_mid 0.15
_exptl_crystal_size_min 0.10
_refine_diff_density_max 1.384
_refine_diff_density_min -2.267
_refine_diff_density_rms 0.155
_refine_ls_abs_structure_details
;
 Classical Flack method preferred over Parsons because s.u. lower.
;
_refine_ls_abs_structure_Flack 0.50(4)
_refine_ls_extinction_method none
_refine_ls_goodness_of_fit_ref 1.079
_refine_ls_hydrogen_treatment constr
_refine_ls_matrix_type full
_refine_ls_number_parameters 247
_refine_ls_number_reflns 8299
_refine_ls_number_restraints 9
_refine_ls_restrained_S_all 1.123
_refine_ls_R_factor_all 0.0591
_refine_ls_R_factor_gt 0.0531
_refine_ls_shift/su_max 0.006
_refine_ls_shift/su_mean 0.001
_refine_ls_structure_factor_coef Fsqd
_refine_ls_weighting_details 'w=1/[\s^2^(Fo^2^)+(0.1208P)^2^] where P=(Fo^2^+2Fc^2^)/3'
_refine_ls_weighting_scheme calc
_refine_ls_wR_factor_gt 0.1480
_refine_ls_wR_factor_ref 0.1534
_reflns_Friedel_coverage 0.843
_reflns_Friedel_fraction_full 0.975
_reflns_Friedel_fraction_max 0.515
_reflns_number_gt 7517
_reflns_number_total 8299
_reflns_threshold_expression 'I > 2\s(I)'
_cod_data_source_file d1dt01675j2.cif
_cod_data_source_block 120_hklf5
_cod_depositor_comments 'Adding full bibliography for 7707723--7707724.cif.'
_cod_original_sg_symbol_H-M 'P 21'
_cod_database_code 7707723
_shelx_shelxl_version_number 2018/3
_shelx_space_group_comment
;
The symmetry employed for this shelxl refinement is uniquely defined
by the following loop, which should always be used as a source of
symmetry information in preference to the above space-group names.
They are only intended as comments.
;
_oxdiff_exptl_absorpt_empirical_full_min 0.963
_oxdiff_exptl_absorpt_empirical_full_max 1.064
_oxdiff_exptl_absorpt_empirical_details
;
Empirical correction (ABSPACK) includes:
- Absorption correction using spherical harmonics
- Frame scaling
;

loop_
_space_group_symop_operation_xyz
'x, y, z'
'-x, y+1/2, -z'

loop_
_atom_site_label
_atom_site_type_symbol
_atom_site_fract_x
_atom_site_fract_y
_atom_site_fract_z
_atom_site_U_iso_or_equiv
_atom_site_adp_type
_atom_site_occupancy
_atom_site_site_symmetry_order
_atom_site_calc_flag
_atom_site_refinement_flags_posn
_atom_site_refinement_flags_adp
_atom_site_refinement_flags_occupancy
_atom_site_disorder_assembly
_atom_site_disorder_group
Cd1 Cd -0.00325(6) 0.4833(3) 0.43242(7) 0.0299(2) Uani 1 1 d . . . . .
N1 N 0.2189(9) 0.5796(6) 0.5817(11) 0.0337(19) Uani 1 1 d . . . . .
N2 N 0.3227(15) 0.7241(7) 0.7761(13) 0.052(3) Uani 1 1 d . . . . .
N3 N 0.2224(10) 0.8872(6) 0.6925(12) 0.039(2) Uani 1 1 d . . . . .
N4 N 0.1148(11) 0.3859(6) 0.7045(13) 0.041(2) Uani 1 1 d . . . . .
N5 N 0.2139(12) 0.2475(7) 0.9127(13) 0.048(2) Uani 1 1 d . . . . .
N6 N 0.1068(11) 0.0866(6) 0.8264(12) 0.0383(19) Uani 1 1 d . . . . .
N7 N -0.1158(10) 0.5799(6) 0.5684(12) 0.0352(18) Uani 1 1 d . . . . .
N8 N -0.0811(13) 0.7116(6) 0.7834(12) 0.040(2) Uani 1 1 d . . . . .
N9 N -0.1007(11) 0.8811(6) 0.7017(13) 0.039(2) Uani 1 1 d . . . . .
C11 C 0.1555(12) 0.3186(7) 0.7960(12) 0.0300(19) Uani 1 1 d . . . . .
C12 C 0.1532(11) 0.1633(7) 0.8614(12) 0.0301(19) Uani 1 1 d . . . . .
C13 C 0.2602(11) 0.6513(7) 0.6652(12) 0.0287(19) Uani 1 1 d . . . . .
C14 C 0.2640(11) 0.8092(7) 0.7244(12) 0.0297(19) Uani 1 1 d . . . . .
C15 C -0.1034(10) 0.6451(7) 0.6628(13) 0.032(2) Uani 1 1 d . . . . .
C16 C -0.0916(11) 0.8010(7) 0.7334(12) 0.031(2) Uani 1 1 d . . . . .
N1A N 0.4018(9) 0.5486(6) 0.2225(10) 0.0345(18) Uani 1 1 d D . . . .
C1 C 0.4121(8) 0.7209(4) 0.3154(11) 0.0304(19) Uani 1 1 d D . . . .
C2 C 0.2505(10) 0.7629(5) 0.2568(14) 0.045(3) Uani 1 1 d D . . . .
H2 H 0.155651 0.726280 0.258159 0.054 Uiso 1 1 calc R U . . .
C3 C 0.2126(11) 0.8528(5) 0.1962(15) 0.050(3) Uani 1 1 d D . . . .
H3 H 0.096818 0.874031 0.156268 0.059 Uiso 1 1 calc R U . . .
C4 C 0.3468(9) 0.9111(5) 0.1950(12) 0.038(2) Uani 1 1 d D . . . .
H4 H 0.326759 0.972837 0.155478 0.046 Uiso 1 1 calc R U . . .
C5 C 0.5121(11) 0.8735(5) 0.2551(14) 0.047(3) Uani 1 1 d D . . . .
H5 H 0.607736 0.911154 0.259097 0.056 Uiso 1 1 calc R U . . .
C6 C 0.5406(11) 0.7819(4) 0.3097(13) 0.039(2) Uani 1 1 d D . . . .
H6 H 0.655747 0.759646 0.345385 0.046 Uiso 1 1 calc R U . . .
C7 C 0.4475(11) 0.6208(8) 0.3793(13) 0.035(2) Uani 1 1 d . . . . .
H7A H 0.373868 0.605730 0.441388 0.041 Uiso 1 1 calc R U . . .
H7B H 0.569639 0.614043 0.447292 0.041 Uiso 1 1 calc R U . . .
C8 C 0.4353(12) 0.4523(8) 0.2995(15) 0.038(2) Uani 1 1 d . . . . .
H8A H 0.544784 0.453112 0.387570 0.057 Uiso 1 1 calc R U . . .
H8B H 0.441060 0.405777 0.222822 0.057 Uiso 1 1 calc R U . . .
H8C H 0.341677 0.436292 0.337350 0.057 Uiso 1 1 calc R U . . .
C9 C 0.5020(12) 0.5672(8) 0.1131(12) 0.038(2) Uani 1 1 d D . . . .
H9A H 0.624997 0.572869 0.174583 0.057 Uiso 1 1 calc R U . . .
H9B H 0.461060 0.625216 0.055561 0.057 Uiso 1 1 calc R U . . .
H9C H 0.484377 0.515491 0.039092 0.057 Uiso 1 1 calc R U . . .
C10 C 0.2296(11) 0.5575(8) 0.0678(13) 0.036(2) Uani 1 1 d . . . . .
H10A H 0.128270 0.541318 0.094528 0.054 Uiso 1 1 calc R U . . .
H10B H 0.238251 0.515028 -0.013142 0.054 Uiso 1 1 calc R U . . .
H10C H 0.218437 0.621685 0.028761 0.054 Uiso 1 1 calc R U . . .

loop_
_atom_site_aniso_label
_atom_site_aniso_U_11
_atom_site_aniso_U_22
_atom_site_aniso_U_33
_atom_site_aniso_U_23
_atom_site_aniso_U_13
_atom_site_aniso_U_12
Cd1 0.0231(2) 0.0172(2) 0.0546(4) 0.0014(4) 0.0200(2) -0.0004(3)
N1 0.024(3) 0.025(4) 0.058(6) 0.000(4) 0.023(4) -0.003(3)
N2 0.060(6) 0.025(5) 0.062(7) 0.003(4) 0.010(5) 0.017(4)
N3 0.021(3) 0.025(4) 0.076(7) -0.006(4) 0.021(4) 0.000(3)
N4 0.035(4) 0.024(4) 0.072(6) 0.002(4) 0.028(5) 0.003(3)
N5 0.036(5) 0.029(4) 0.074(7) 0.006(4) 0.014(5) -0.013(4)
N6 0.036(4) 0.026(4) 0.060(6) -0.004(4) 0.025(4) 0.001(3)
N7 0.024(3) 0.028(4) 0.058(5) -0.002(4) 0.020(4) 0.002(3)
N8 0.056(5) 0.025(4) 0.050(6) 0.006(4) 0.032(4) 0.005(4)
N9 0.032(4) 0.024(4) 0.072(7) 0.001(4) 0.032(4) 0.004(3)
C11 0.026(4) 0.031(4) 0.039(5) -0.005(4) 0.018(4) -0.005(3)
C12 0.023(3) 0.031(4) 0.041(5) 0.004(4) 0.016(4) 0.004(3)
C13 0.023(3) 0.030(4) 0.037(5) 0.010(4) 0.015(4) 0.009(3)
C14 0.020(3) 0.026(4) 0.044(6) 0.002(4) 0.013(4) -0.001(3)
C15 0.017(3) 0.026(4) 0.055(6) 0.004(4) 0.016(4) -0.001(3)
C16 0.022(3) 0.033(4) 0.042(6) -0.001(4) 0.017(4) 0.000(3)
N1A 0.013(3) 0.035(4) 0.058(6) 0.002(4) 0.016(3) 0.004(3)
C1 0.018(3) 0.040(5) 0.039(5) -0.007(4) 0.018(3) -0.005(3)
C2 0.036(5) 0.049(6) 0.061(7) -0.002(6) 0.031(5) 0.006(5)
C3 0.041(5) 0.047(6) 0.069(9) 0.000(6) 0.029(6) 0.015(5)
C4 0.033(5) 0.036(5) 0.051(6) -0.001(5) 0.022(5) -0.001(4)
C5 0.048(6) 0.037(6) 0.064(8) -0.001(5) 0.031(6) 0.003(5)
C6 0.036(5) 0.044(6) 0.042(6) 0.000(5) 0.020(5) 0.001(4)
C7 0.018(3) 0.046(5) 0.043(5) 0.003(5) 0.015(4) 0.000(3)
C8 0.021(4) 0.035(4) 0.058(7) 0.004(4) 0.012(4) 0.000(3)
C9 0.027(4) 0.034(5) 0.057(7) 0.005(5) 0.020(4) 0.002(3)
C10 0.022(4) 0.034(5) 0.055(7) 0.000(4) 0.017(4) 0.004(3)

loop_
_atom_type_symbol
_atom_type_description
_atom_type_scat_dispersion_real
_atom_type_scat_dispersion_imag
_atom_type_scat_source
C C 0.0033 0.0016 'International Tables Vol C Tables 4.2.6.8 and 6.1.1.4'
Cd Cd -0.8075 1.2024 'International Tables Vol C Tables 4.2.6.8 and 6.1.1.4'
N N 0.0061 0.0033 'International Tables Vol C Tables 4.2.6.8 and 6.1.1.4'
H H 0.0000 0.0000 'International Tables Vol C Tables 4.2.6.8 and 6.1.1.4'

loop_
_geom_angle_atom_site_label_1
_geom_angle_atom_site_label_2
_geom_angle_atom_site_label_3
_geom_angle
_geom_angle_site_symmetry_1
_geom_angle_site_symmetry_3
_geom_angle_publ_flag
N1 Cd1 N4 79.1(3) . . ?
N1 Cd1 N6 97.6(3) . 2_556 ?
N3 Cd1 N1 175.0(3) 2_546 . ?
N3 Cd1 N4 96.8(3) 2_546 . ?
N3 Cd1 N6 86.4(3) 2_546 2_556 ?
N3 Cd1 N7 103.9(3) 2_546 . ?
N3 Cd1 N9 73.8(3) 2_546 2_546 ?
N6 Cd1 N4 176.7(3) 2_556 . ?
N7 Cd1 N1 73.0(3) . . ?
N7 Cd1 N4 84.2(3) . . ?
N7 Cd1 N6 94.5(3) . 2_556 ?
N9 Cd1 N1 109.3(3) 2_546 . ?
N9 Cd1 N4 94.5(3) 2_546 . ?
N9 Cd1 N6 86.9(3) 2_546 2_556 ?
N9 Cd1 N7 177.2(3) 2_546 . ?
C13 N1 Cd1 146.8(6) . . ?
C14 N2 C13 115.0(10) . . ?
C14 N3 Cd1 145.5(7) . 2_556 ?
C11 N4 Cd1 160.0(8) . . ?
C12 N5 C11 113.4(9) . . ?
C12 N6 Cd1 137.5(8) . 2_546 ?
C15 N7 Cd1 152.0(6) . . ?
C16 N8 C15 113.6(9) . . ?
C16 N9 Cd1 139.3(7) . 2_556 ?
N4 C11 N5 174.1(10) . . ?
N6 C12 N5 175.2(11) . . ?
N1 C13 N2 171.9(9) . . ?
N3 C14 N2 173.7(12) . . ?
N7 C15 N8 173.5(10) . . ?
N9 C16 N8 174.5(11) . . ?
C8 N1A C7 102.3(7) . . ?
C8 N1A C10 115.7(8) . . ?
C9 N1A C7 115.5(7) . . ?
C9 N1A C8 113.9(8) . . ?
C9 N1A C10 86.0(7) . . ?
C10 N1A C7 123.6(7) . . ?
C2 C1 C7 125.4(6) . . ?
C6 C1 C2 110.9(8) . . ?
C6 C1 C7 123.6(6) . . ?
C1 C2 H2 116.4 . . ?
C1 C2 C3 127.3(9) . . ?
C3 C2 H2 116.4 . . ?
C2 C3 H3 120.4 . . ?
C4 C3 C2 119.2(9) . . ?
C4 C3 H3 120.4 . . ?
C3 C4 H4 121.9 . . ?
C5 C4 C3 116.2(8) . . ?
C5 C4 H4 121.9 . . ?
C4 C5 H5 119.1 . . ?
C4 C5 C6 121.7(9) . . ?
C6 C5 H5 119.1 . . ?
C1 C6 C5 124.7(9) . . ?
C1 C6 H6 117.7 . . ?
C5 C6 H6 117.7 . . ?
N1A C7 H7A 110.3 . . ?
N1A C7 H7B 110.3 . . ?
C1 C7 N1A 107.0(8) . . ?
C1 C7 H7A 110.3 . . ?
C1 C7 H7B 110.3 . . ?
H7A C7 H7B 108.6 . . ?
N1A C8 H8A 109.5 . . ?
N1A C8 H8B 109.5 . . ?
N1A C8 H8C 109.5 . . ?
H8A C8 H8B 109.5 . . ?
H8A C8 H8C 109.5 . . ?
H8B C8 H8C 109.5 . . ?
N1A C9 H9A 109.5 . . ?
N1A C9 H9B 109.5 . . ?
N1A C9 H9C 109.5 . . ?
H9A C9 H9B 109.5 . . ?
H9A C9 H9C 109.5 . . ?
H9B C9 H9C 109.5 . . ?
N1A C10 H10A 109.5 . . ?
N1A C10 H10B 109.5 . . ?
N1A C10 H10C 109.5 . . ?
H10A C10 H10B 109.5 . . ?
H10A C10 H10C 109.5 . . ?
H10B C10 H10C 109.5 . . ?

loop_
_geom_bond_atom_site_label_1
_geom_bond_atom_site_label_2
_geom_bond_distance
_geom_bond_site_symmetry_2
_geom_bond_publ_flag
Cd1 N1 2.279(8) . ?
Cd1 N3 2.202(8) 2_546 ?
Cd1 N4 2.662(10) . ?
Cd1 N6 2.611(9) 2_556 ?
Cd1 N7 2.221(8) . ?
Cd1 N9 2.218(8) 2_546 ?
N1 C13 1.229(13) . ?
N2 C13 1.393(14) . ?
N2 C14 1.312(13) . ?
N3 C14 1.154(12) . ?
N4 C11 1.220(13) . ?
N5 C11 1.403(14) . ?
N5 C12 1.303(13) . ?
N6 C12 1.150(12) . ?
N7 C15 1.227(13) . ?
N8 C15 1.391(13) . ?
N9 C16 1.157(13) . ?
C16 N8 1.327(13) . ?
N1A C7 1.665(14) . ?
N1A C8 1.501(13) . ?
N1A C9 1.4969(19) . ?
N1A C10 1.592(13) . ?
C1 C2 1.3653(19) . ?
C1 C6 1.3645(19) . ?
C1 C7 1.508(12) . ?
C2 H2 0.9300 . ?
C2 C3 1.3680(19) . ?
C3 H3 0.9300 . ?
C3 C4 1.3655(19) . ?
C4 H4 0.9300 . ?
C4 C5 1.3654(19) . ?
C5 H5 0.9300 . ?
C5 C6 1.3682(19) . ?
C6 H6 0.9300 . ?
C7 H7A 0.9700 . ?
C7 H7B 0.9700 . ?
C8 H8A 0.9600 . ?
C8 H8B 0.9600 . ?
C8 H8C 0.9600 . ?
C9 H9A 0.9600 . ?
C9 H9B 0.9600 . ?
C9 H9C 0.9600 . ?
C10 H10A 0.9600 . ?
C10 H10B 0.9600 . ?
C10 H10C 0.9600 . ?

loop_
_geom_hbond_atom_site_label_D
_geom_hbond_atom_site_label_H
_geom_hbond_atom_site_label_A
_geom_hbond_distance_DH
_geom_hbond_distance_HA
_geom_hbond_distance_DA
_geom_hbond_angle_DHA
_geom_hbond_site_symmetry_A
_geom_hbond_publ_flag
C7 H7A N1 0.97 2.09 3.063(12) 177.1 . yes
C7 H7B N7 0.97 2.45 3.402(12) 167.6 1_655 yes
C8 H8A N3 0.96 2.43 2.901(12) 110.3 2_646 yes
C8 H8C N9 0.96 2.02 2.890(12) 150.1 2_546 yes
C9 H9A N6 0.96 2.19 3.040(12) 147.3 2_656 yes
C10 H10A N6 0.96 2.34 3.210(12) 150.3 2_556 yes
